data_2228693
loop_
_publ_author_name
'Shahwar, Durre'
'Tahir, M. Nawaz'
'Raza, Muhammad Asam'
'Ahmad, Naeem'
'Aslam, Saherish'

_publ_section_title
;
 3-Benzyl-2-sulfanylidene-1,3-thiazolidin-4-one
;
_journal_coeditor_code DN2634
_journal_issue 1
_journal_name_full 'Acta Crystallographica Section E'
_journal_page_first o133
_journal_paper_doi 10.1107/S1600536810051548
_journal_volume 67
_journal_year 2011
_chemical_formula_iupac 'C10 H9 N O S2'
_chemical_formula_moiety 'C10 H9 N O S2'
_chemical_formula_sum 'C10 H9 N O S2'
_chemical_formula_weight 223.30
_chemical_name_systematic
;
3-Benzyl-2-sulfanylidene-1,3-thiazolidin-4-one
;
_space_group_IT_number 14
_symmetry_cell_setting monoclinic
_symmetry_space_group_name_Hall '-P 2ybc'
_symmetry_space_group_name_H-M 'P 1 21/c 1'
_atom_sites_solution_hydrogens geom
_atom_sites_solution_primary direct
_atom_sites_solution_secondary difmap
_audit_creation_method SHELXL-97
_cell_angle_alpha 90
_cell_angle_beta 92.8120(10)
_cell_angle_gamma 90
_cell_formula_units_Z 4
_cell_length_a 13.3271(4)
_cell_length_b 5.9025(2)
_cell_length_c 13.0396(4)
_cell_measurement_reflns_used 1594
_cell_measurement_temperature 296(2)
_cell_measurement_theta_max 25.25
_cell_measurement_theta_min 3.13
_cell_volume 1024.50(6)
_computing_cell_refinement 'SAINT (Bruker, 2009)'
_computing_data_collection 'APEX2 (Bruker, 2009)'
_computing_data_reduction 'SAINT (Bruker, 2009)'
_computing_molecular_graphics 'ORTEP-3 for Windows (Farrugia, 1997) and PLATON (Spek, 2009)'
_computing_publication_material
;
WinGX (Farrugia, 1999) and PLATON (Spek, 2009)
;
_computing_structure_refinement 'SHELXL97 (Sheldrick, 2008)'
_computing_structure_solution 'SHELXS97 (Sheldrick, 2008)'
_diffrn_ambient_temperature 296(2)
_diffrn_detector_area_resol_mean 8.10
_diffrn_measured_fraction_theta_full 0.985
_diffrn_measured_fraction_theta_max 0.985
_diffrn_measurement_device_type 'Bruker Kappa APEXII CCD'
_diffrn_measurement_method \w
_diffrn_radiation_monochromator graphite
_diffrn_radiation_source 'fine-focus sealed tube'
_diffrn_radiation_type MoK\a
_diffrn_radiation_wavelength 0.71073
_diffrn_reflns_av_R_equivalents 0.0232
_diffrn_reflns_av_sigmaI/netI 0.0179
_diffrn_reflns_limit_h_max 15
_diffrn_reflns_limit_h_min -15
_diffrn_reflns_limit_k_max 7
_diffrn_reflns_limit_k_min -6
_diffrn_reflns_limit_l_max 15
_diffrn_reflns_limit_l_min -15
_diffrn_reflns_number 7899
_diffrn_reflns_theta_full 25.25
_diffrn_reflns_theta_max 25.25
_diffrn_reflns_theta_min 3.13
_diffrn_standards_number 0
_exptl_absorpt_coefficient_mu 0.483
_exptl_absorpt_correction_T_max 0.950
_exptl_absorpt_correction_T_min 0.939
_exptl_absorpt_correction_type multi-scan
_exptl_absorpt_process_details '(SADABS; Bruker, 2005)'
_exptl_crystal_colour 'light yellow'
_exptl_crystal_density_diffrn 1.448
_exptl_crystal_density_method 'not measured'
_exptl_crystal_description plate
_exptl_crystal_F_000 464
_exptl_crystal_size_max 0.25
_exptl_crystal_size_mid 0.20
_exptl_crystal_size_min 0.10
_refine_diff_density_max 0.217
_refine_diff_density_min -0.142
_refine_ls_goodness_of_fit_ref 1.068
_refine_ls_hydrogen_treatment constr
_refine_ls_matrix_type full
_refine_ls_number_parameters 127
_refine_ls_number_reflns 1818
_refine_ls_number_restraints 0
_refine_ls_restrained_S_all 1.068
_refine_ls_R_factor_all 0.0359
_refine_ls_R_factor_gt 0.0301
_refine_ls_shift/su_max 0.000
_refine_ls_shift/su_mean 0.000
_refine_ls_structure_factor_coef Fsqd
_refine_ls_weighting_details 'calc w=1/[\s^2^(Fo^2^)+(0.0310P)^2^+0.4046P] where P=(Fo^2^+2Fc^2^)/3'
_refine_ls_weighting_scheme calc
_refine_ls_wR_factor_gt 0.0729
_refine_ls_wR_factor_ref 0.0791
_reflns_number_gt 1594
_reflns_number_total 1818
_reflns_threshold_expression I>2\s(I)
_cod_data_source_file dn2634.cif
_cod_data_source_block I
_cod_original_sg_symbol_H-M 'P 21/c'
_cod_database_code 2228693
_cod_database_fobs_code 2228693

loop_
_symmetry_equiv_pos_site_id
_symmetry_equiv_pos_as_xyz
1 x,y,z
2 -x,1/2+y,1/2-z
3 -x,-y,-z
4 x,1/2-y,1/2+z

loop_
_atom_site_aniso_label
_atom_site_aniso_U_11
_atom_site_aniso_U_22
_atom_site_aniso_U_33
_atom_site_aniso_U_12
_atom_site_aniso_U_13
_atom_site_aniso_U_23
S1 0.0582(3) 0.0707(4) 0.0624(3) -0.0218(3) 0.0027(2) 0.0073(3)
S2 0.0562(3) 0.0648(3) 0.0451(3) -0.0033(2) -0.0074(2) -0.0115(2)
O1 0.0892(10) 0.0615(9) 0.0584(8) -0.0281(8) 0.0049(7) 0.0054(7)
N1 0.0425(7) 0.0405(7) 0.0354(7) -0.0013(6) -0.0010(5) -0.0012(5)
C1 0.0404(8) 0.0379(8) 0.0347(8) -0.0064(7) 0.0044(6) -0.0013(6)
C2 0.0463(9) 0.0459(9) 0.0407(9) 0.0003(7) 0.0033(7) -0.0057(7)
C3 0.0555(10) 0.0499(11) 0.0648(12) 0.0086(9) 0.0100(9) -0.0004(9)
C4 0.0541(11) 0.0672(13) 0.0675(13) 0.0063(10) -0.0052(9) 0.0162(11)
C5 0.0660(12) 0.0712(13) 0.0483(11) -0.0066(10) -0.0159(9) 0.0056(10)
C6 0.0612(11) 0.0503(10) 0.0407(9) -0.0039(8) -0.0029(8) -0.0065(8)
C7 0.0502(9) 0.0407(9) 0.0363(8) 0.0017(7) 0.0020(7) -0.0064(7)
C8 0.0395(8) 0.0464(9) 0.0448(9) 0.0005(7) -0.0018(7) -0.0047(7)
C9 0.0587(10) 0.0617(12) 0.0387(9) 0.0052(9) 0.0020(8) 0.0030(8)
C10 0.0516(9) 0.0426(9) 0.0433(9) 0.0018(8) 0.0035(7) 0.0014(7)

loop_
_atom_site_type_symbol
_atom_site_label
_atom_site_fract_x
_atom_site_fract_y
_atom_site_fract_z
_atom_site_U_iso_or_equiv
_atom_site_thermal_displace_type
_atom_site_calc_flag
_atom_site_refinement_flags
_atom_site_occupancy
S S1 0.06040(4) 0.13455(10) 0.18585(4) 0.0638(2) Uani . . 1.000
S S2 0.09221(4) 0.28252(9) -0.02729(3) 0.0557(2) Uani . . 1.000
O O1 0.28194(12) 0.7373(2) 0.06176(11) 0.0697(5) Uani . . 1.000
N N1 0.18237(9) 0.4684(2) 0.12987(9) 0.0396(4) Uani . . 1.000
C C1 0.30044(11) 0.3660(3) 0.27679(11) 0.0376(5) Uani . . 1.000
C C2 0.33354(12) 0.1781(3) 0.22537(13) 0.0443(5) Uani . . 1.000
C C3 0.40774(14) 0.0402(3) 0.26955(15) 0.0565(6) Uani . . 1.000
C C4 0.44939(15) 0.0897(4) 0.36558(16) 0.0632(7) Uani . . 1.000
C C5 0.41747(15) 0.2765(4) 0.41688(15) 0.0625(7) Uani . . 1.000
C C6 0.34380(14) 0.4147(3) 0.37321(13) 0.0509(6) Uani . . 1.000
C C7 0.21689(12) 0.5173(3) 0.23542(12) 0.0424(5) Uani . . 1.000
C C8 0.11439(12) 0.3010(3) 0.10525(13) 0.0437(5) Uani . . 1.000
C C9 0.16998(14) 0.5229(3) -0.05169(13) 0.0531(6) Uani . . 1.000
C C10 0.21917(13) 0.5926(3) 0.04939(13) 0.0458(5) Uani . . 1.000
H H2 0.30574 0.14374 0.16042 0.0531 Uiso . . 1.000
H H3 0.42949 -0.08609 0.23425 0.0678 Uiso . . 1.000
H H4 0.49897 -0.00340 0.39547 0.0758 Uiso . . 1.000
H H5 0.44570 0.31047 0.48170 0.0749 Uiso . . 1.000
H H6 0.32296 0.54169 0.40864 0.0611 Uiso . . 1.000
H H7A 0.16040 0.50313 0.27915 0.0509 Uiso . . 1.000
H H7B 0.23972 0.67325 0.23923 0.0509 Uiso . . 1.000
H H9A 0.22040 0.48311 -0.09975 0.0637 Uiso . . 1.000
H H9B 0.12960 0.64606 -0.08070 0.0637 Uiso . . 1.000

loop_
_atom_type_symbol
_atom_type_description
_atom_type_scat_dispersion_real
_atom_type_scat_dispersion_imag
_atom_type_scat_source
C C 0.0033 0.0016 'International Tables Vol C Tables 4.2.6.8 and 6.1.1.4'
H H 0.0000 0.0000 'International Tables Vol C Tables 4.2.6.8 and 6.1.1.4'
N N 0.0061 0.0033 'International Tables Vol C Tables 4.2.6.8 and 6.1.1.4'
O O 0.0106 0.0060 'International Tables Vol C Tables 4.2.6.8 and 6.1.1.4'
S S 0.1246 0.1234 'International Tables Vol C Tables 4.2.6.8 and 6.1.1.4'

loop_
_geom_angle_atom_site_label_1
_geom_angle_atom_site_label_2
_geom_angle_atom_site_label_3
_geom_angle_site_symmetry_1
_geom_angle_site_symmetry_2
_geom_angle_site_symmetry_3
_geom_angle
_geom_angle_publ_flag
C8 S2 C9 . . . 93.15(8) no
C7 N1 C8 . . . 122.61(13) no
C7 N1 C10 . . . 120.12(13) no
C8 N1 C10 . . . 117.27(13) no
C2 C1 C6 . . . 118.55(15) no
C2 C1 C7 . . . 123.43(14) no
C6 C1 C7 . . . 117.98(15) no
C1 C2 C3 . . . 120.62(16) no
C2 C3 C4 . . . 120.13(18) no
C3 C4 C5 . . . 119.66(19) no
C4 C5 C6 . . . 120.49(18) no
C1 C6 C5 . . . 120.55(17) no
N1 C7 C1 . . . 114.46(13) no
S1 C8 S2 . . . 122.86(10) no
S1 C8 N1 . . . 126.28(13) no
S2 C8 N1 . . . 110.86(12) no
S2 C9 C10 . . . 106.99(12) no
O1 C10 N1 . . . 122.91(16) no
O1 C10 C9 . . . 125.76(16) no
N1 C10 C9 . . . 111.33(14) no
C1 C2 H2 . . . 120.00 no
C3 C2 H2 . . . 120.00 no
C2 C3 H3 . . . 120.00 no
C4 C3 H3 . . . 120.00 no
C3 C4 H4 . . . 120.00 no
C5 C4 H4 . . . 120.00 no
C4 C5 H5 . . . 120.00 no
C6 C5 H5 . . . 120.00 no
C1 C6 H6 . . . 120.00 no
C5 C6 H6 . . . 120.00 no
N1 C7 H7A . . . 109.00 no
N1 C7 H7B . . . 109.00 no
C1 C7 H7A . . . 109.00 no
C1 C7 H7B . . . 109.00 no
H7A C7 H7B . . . 108.00 no
S2 C9 H9A . . . 110.00 no
S2 C9 H9B . . . 110.00 no
C10 C9 H9A . . . 110.00 no
C10 C9 H9B . . . 110.00 no
H9A C9 H9B . . . 109.00 no

loop_
_geom_bond_atom_site_label_1
_geom_bond_atom_site_label_2
_geom_bond_site_symmetry_1
_geom_bond_site_symmetry_2
_geom_bond_distance
_geom_bond_publ_flag
S1 C8 . . 1.6315(18) no
S2 C8 . . 1.7424(17) no
S2 C9 . . 1.7947(19) no
O1 C10 . . 1.201(2) no
N1 C7 . . 1.459(2) no
N1 C8 . . 1.368(2) no
N1 C10 . . 1.389(2) no
C1 C2 . . 1.380(2) no
C1 C6 . . 1.388(2) no
C1 C7 . . 1.507(2) no
C2 C3 . . 1.384(2) no
C3 C4 . . 1.376(3) no
C4 C5 . . 1.368(3) no
C5 C6 . . 1.378(3) no
C9 C10 . . 1.501(2) no
C2 H2 . . 0.9300 no
C3 H3 . . 0.9300 no
C4 H4 . . 0.9300 no
C5 H5 . . 0.9300 no
C6 H6 . . 0.9300 no
C7 H7A . . 0.9700 no
C7 H7B . . 0.9700 no
C9 H9A . . 0.9700 no
C9 H9B . . 0.9700 no

loop_
_geom_hbond_atom_site_label_D
_geom_hbond_atom_site_label_H
_geom_hbond_atom_site_label_A
_geom_hbond_site_symmetry_A
_geom_hbond_distance_DH
_geom_hbond_distance_HA
_geom_hbond_distance_DA
_geom_hbond_angle_DHA
_geom_hbond_publ_flag
C6 H6 O1 4_565 0.93 2.47 3.338(2) 156 yes
C3 H3 Cg 2_645 0.93 2.95 3.674(2) 136 yes
C9 H9a Cg 4_554 0.97 2.66 3.588(2) 160 yes

loop_
_geom_torsion_atom_site_label_1
_geom_torsion_atom_site_label_2
_geom_torsion_atom_site_label_3
_geom_torsion_atom_site_label_4
_geom_torsion_site_symmetry_1
_geom_torsion_site_symmetry_2
_geom_torsion_site_symmetry_3
_geom_torsion_site_symmetry_4
_geom_torsion
_geom_torsion_publ_flag
C9 S2 C8 S1 . . . . 176.53(12) no
C9 S2 C8 N1 . . . . -4.19(13) no
C8 S2 C9 C10 . . . . 5.77(13) no
C8 N1 C7 C1 . . . . 82.66(18) no
C10 N1 C7 C1 . . . . -96.82(17) no
C7 N1 C8 S1 . . . . 0.9(2) no
C7 N1 C8 S2 . . . . -178.35(11) no
C10 N1 C8 S1 . . . . -179.60(13) no
C10 N1 C8 S2 . . . . 1.15(18) no
C7 N1 C10 O1 . . . . 2.5(2) no
C7 N1 C10 C9 . . . . -177.06(14) no
C8 N1 C10 O1 . . . . -177.01(16) no
C8 N1 C10 C9 . . . . 3.4(2) no
C6 C1 C2 C3 . . . . 0.6(2) no
C7 C1 C2 C3 . . . . -177.17(16) no
C2 C1 C6 C5 . . . . -0.7(3) no
C7 C1 C6 C5 . . . . 177.15(17) no
C2 C1 C7 N1 . . . . -8.0(2) no
C6 C1 C7 N1 . . . . 174.18(14) no
C1 C2 C3 C4 . . . . -0.1(3) no
C2 C3 C4 C5 . . . . -0.4(3) no
C3 C4 C5 C6 . . . . 0.2(3) no
C4 C5 C6 C1 . . . . 0.4(3) no
S2 C9 C10 O1 . . . . 174.34(16) no
S2 C9 C10 N1 . . . . -6.12(17) no

loop_
_cod_related_entry_id
_cod_related_entry_database
_cod_related_entry_code
1 ChemSpider 88156
